data_1569184
loop_
_publ_author_name
'Chang, Dongdong'
'Zhu, Jiangyu'
'Sun, Yutao'
'Chi, Kai'
'Qiao, Yanjun'
'Wang, Teng'
'Zhao, Yan'
'Liu, Yunqi'
'Lu, Xuefeng'

_publ_section_title
;
 From closed-shell edge-extended kekulenes to open-shell carbonylated
 cycloarene diradicaloid.
;
_journal_issue 22
_journal_name_full 'Chemical science'
_journal_page_first 6087
_journal_page_last 6094
_journal_paper_doi 10.1039/d3sc01295f
_journal_volume 14
_journal_year 2023
_chemical_formula_moiety 'C112 H108 O4, C7 H8'
_chemical_formula_sum 'C119 H116 O4'
_chemical_formula_weight 1610.11
_space_group_crystal_system triclinic
_space_group_IT_number 2
_space_group_name_Hall '-P 1'
_space_group_name_H-M_alt 'P -1'
_atom_sites_solution_hydrogens geom
_atom_sites_solution_primary dual
_audit_creation_date 2023-04-25
_audit_creation_method
;
Olex2 1.5
(compiled 2021.11.18 svn.ra9532c28 for OlexSys, GUI svn.r6429)
;
_audit_update_record
;
2023-04-28 deposited with the CCDC.	2023-05-15 downloaded from the CCDC.
;
_cell_angle_alpha 103.9550(10)
_cell_angle_beta 92.8870(10)
_cell_angle_gamma 99.0390(10)
_cell_formula_units_Z 1
_cell_length_a 8.6954(2)
_cell_length_b 15.6090(3)
_cell_length_c 17.0505(4)
_cell_measurement_reflns_used 9881
_cell_measurement_temperature 173
_cell_measurement_theta_max 68.236
_cell_measurement_theta_min 2.962
_cell_volume 2208.59(9)
_computing_cell_refinement 'SAINT V8.40B (?, 2016)'
_computing_data_collection 'SAINT V8.40B (?, 2016)'
_computing_data_reduction 'SAINT V8.40B (?, 2016)'
_computing_molecular_graphics 'Olex2 1.5 (Dolomanov et al., 2009)'
_computing_publication_material 'Olex2 1.5 (Dolomanov et al., 2009)'
_computing_structure_refinement 'SHELXL 2018/3 (Sheldrick, 2015)'
_computing_structure_solution 'SHELXT 2018/2 (Sheldrick, 2018)'
_diffrn_ambient_temperature 173
_diffrn_measured_fraction_theta_full 0.998
_diffrn_measured_fraction_theta_max 0.995
_diffrn_measurement_device_type 'Bruker D8 VENTURE'
_diffrn_measurement_method '\f and \w scans'
_diffrn_radiation_type CuK\a
_diffrn_radiation_wavelength 1.54178
_diffrn_reflns_av_R_equivalents 0.0497
_diffrn_reflns_av_unetI/netI 0.0307
_diffrn_reflns_Laue_measured_fraction_full 0.998
_diffrn_reflns_Laue_measured_fraction_max 0.995
_diffrn_reflns_limit_h_max 10
_diffrn_reflns_limit_h_min -9
_diffrn_reflns_limit_k_max 18
_diffrn_reflns_limit_k_min -18
_diffrn_reflns_limit_l_max 20
_diffrn_reflns_limit_l_min -20
_diffrn_reflns_number 52235
_diffrn_reflns_point_group_measured_fraction_full 0.998
_diffrn_reflns_point_group_measured_fraction_max 0.995
_diffrn_reflns_theta_full 67.679
_diffrn_reflns_theta_max 68.343
_diffrn_reflns_theta_min 2.682
_exptl_absorpt_coefficient_mu 0.543
_exptl_absorpt_correction_T_max 0.7531
_exptl_absorpt_correction_T_min 0.6603
_exptl_absorpt_correction_type multi-scan
_exptl_absorpt_process_details
;
SADABS-2016/2 (Bruker,2016/2) was used for absorption correction.
wR2(int) was 0.1021 before and 0.0604 after correction.
The Ratio of minimum to maximum transmission is 0.8768.
The \l/2 correction factor is Not present.
;
_exptl_crystal_colour 'clear light yellow'
_exptl_crystal_colour_lustre clear
_exptl_crystal_colour_modifier light
_exptl_crystal_colour_primary yellow
_exptl_crystal_density_diffrn 1.211
_exptl_crystal_description plate
_exptl_crystal_F_000 862
_exptl_crystal_size_max 0.3
_exptl_crystal_size_mid 0.1
_exptl_crystal_size_min 0.06
_refine_diff_density_max 0.394
_refine_diff_density_min -0.251
_refine_diff_density_rms 0.041
_refine_ls_extinction_method none
_refine_ls_goodness_of_fit_ref 1.046
_refine_ls_hydrogen_treatment constr
_refine_ls_matrix_type full
_refine_ls_number_parameters 583
_refine_ls_number_reflns 8079
_refine_ls_number_restraints 76
_refine_ls_restrained_S_all 1.052
_refine_ls_R_factor_all 0.0630
_refine_ls_R_factor_gt 0.0456
_refine_ls_shift/su_max 0.000
_refine_ls_shift/su_mean 0.000
_refine_ls_structure_factor_coef Fsqd
_refine_ls_weighting_details 'w=1/[\s^2^(Fo^2^)+(0.0642P)^2^+0.5987P] where P=(Fo^2^+2Fc^2^)/3'
_refine_ls_weighting_scheme calc
_refine_ls_wR_factor_gt 0.1159
_refine_ls_wR_factor_ref 0.1264
_reflns_Friedel_coverage 0.000
_reflns_number_gt 6137
_reflns_number_total 8079
_reflns_threshold_expression 'I > 2\s(I)'
_cod_data_source_file d3sc01295f2.cif
_cod_data_source_block a_CCDC1
_cod_depositor_comments 'Adding full bibliography for 1569181--1569184.cif.'
_cod_original_cell_volume 2208.59(8)
_cod_database_code 1569184
_shelx_shelxl_version_number 2018/3
_shelx_space_group_comment
;
The symmetry employed for this shelxl refinement is uniquely defined
by the following loop, which should always be used as a source of
symmetry information in preference to the above space-group names.
They are only intended as comments.
;
_shelx_estimated_absorpt_t_max 0.968
_shelx_estimated_absorpt_t_min 0.854
_olex2_refinement_description
;
1. Fixed Uiso
 At 1.2 times of:
  All C(H) groups, All C(H,H) groups
 At 1.5 times of:
  All C(H,H,H) groups
2. Restrained distances
 C57-C63 \\sim C57-C59
 with sigma of 0.04
 C59-C60 \\sim C60-C61 \\sim C61-C62 \\sim C62-C63
 with sigma of 0.02
 C63-C61 \\sim C59-C63 \\sim C60-C62 \\sim C59-C61
 with sigma of 0.04
3. Restrained planarity
 C57, C59, C60, C61, C62, C63
 with sigma of 0.1
4. Rigid bond restraints
 C58
 with sigma for 1-2 distances of 0.01 and sigma for 1-3 distances of 0.01
 C58, C57, C59, C60, C61, C62, C63
 with sigma for 1-2 distances of 0.01 and sigma for 1-3 distances of 0.01
5. Uiso/Uaniso restraints and constraints
C58: within 2A with sigma of 0.04 and sigma for terminal atoms of 0.08 within 2A
C57 \\sim C59 \\sim C60 \\sim C61 \\sim C62 \\sim C63: within 2A with sigma of
0.04 and sigma for terminal atoms of 0.08 within 2A
6. Rigid body (RIGU) restrains
 C58
 with sigma for 1-2 distances of 0.004 and sigma for 1-3 distances of 0.004
 C57, C59, C60, C61, C62, C63
 with sigma for 1-2 distances of 0.001 and sigma for 1-3 distances of 0.001
7. Others
 Fixed Sof: C58(0.5) C57(0.5) H57A(0.5) H57B(0.5) H57C(0.5) C59(0.5) H59(0.5)
 C60(0.5) H60(0.5) C61(0.5) H61(0.5) C62(0.5) H62(0.5) C63(0.5) H63(0.5)
8.a Free rotating group:
 C57(C59,C60,C61,C62,C63)
8.b Secondary CH2 refined with riding coordinates:
 C15(H15A,H15B), C10(H10A,H10B), C17(H17A,H17B), C16(H16A,H16B), C11(H11A,
 H11B), C12(H12A,H12B)
8.c Aromatic/amide H refined with riding coordinates:
 C33(H33), C29(H29), C7(H7), C41(H41), C26(H26), C25(H25), C21(H21), C49(H49),
 C48(H48), C51(H51), C42(H42), C52(H52), C24(H24), C4(H4), C39(H39), C1(H1),
 C38(H38), C2(H2), C59(H59), C60(H60), C61(H61), C62(H62), C63(H63)
8.d Idealised Me refined as rotating group:
 C55(H55A,H55B,H55C), C46(H46A,H46B,H46C), C45(H45A,H45B,H45C), C54(H54A,H54B,
 H54C), C56(H56A,H56B,H56C), C44(H44A,H44B,H44C), C18(H18A,H18B,H18C), C13(H13A,
 H13B,H13C), C57(H57A,H57B,H57C)
;
_olex2_submission_special_instructions 'No special instructions were received'

loop_
_space_group_symop_operation_xyz
'x, y, z'
'-x, -y, -z'

loop_
_atom_site_label
_atom_site_type_symbol
_atom_site_fract_x
_atom_site_fract_y
_atom_site_fract_z
_atom_site_U_iso_or_equiv
_atom_site_adp_type
_atom_site_occupancy
_atom_site_site_symmetry_order
_atom_site_calc_flag
_atom_site_refinement_flags_posn
_atom_site_refinement_flags_adp
_atom_site_refinement_flags_occupancy
_atom_site_disorder_assembly
_atom_site_disorder_group
O1 O 0.79341(13) 0.16613(7) 0.01101(6) 0.0301(3) Uani 1 1 d . . . . .
O2 O 1.10737(13) 0.23236(8) 0.00529(6) 0.0316(3) Uani 1 1 d . . . . .
C30 C 0.57590(16) 0.40783(10) 0.50871(9) 0.0196(3) Uani 1 1 d . . . . .
C28 C 0.57059(16) 0.33256(9) 0.36533(9) 0.0198(3) Uani 1 1 d . . . . .
C33 C 0.66280(17) 0.46895(10) 0.57650(9) 0.0211(3) Uani 1 1 d . . . . .
H33 H 0.762855 0.499346 0.569704 0.025 Uiso 1 1 calc R U . . .
C8 C 1.29572(17) 0.45151(10) 0.27726(9) 0.0212(3) Uani 1 1 d . . . . .
C36 C 0.36468(16) 0.38089(10) 0.59397(9) 0.0207(3) Uani 1 1 d . . . . .
C29 C 0.64492(16) 0.39166(10) 0.43510(9) 0.0206(3) Uani 1 1 d . . . . .
H29 H 0.747243 0.422834 0.433417 0.025 Uiso 1 1 calc R U . . .
C34 C 0.60961(17) 0.48670(10) 0.65212(9) 0.0206(3) Uani 1 1 d . . . . .
C22 C 0.64827(17) 0.31114(10) 0.29043(9) 0.0204(3) Uani 1 1 d . . . . .
C47 C 0.18635(17) 0.24177(10) 0.43696(9) 0.0214(3) Uani 1 1 d . . . . .
C6 C 1.04877(17) 0.35471(10) 0.21418(9) 0.0217(3) Uani 1 1 d . . . . .
C37 C 0.20766(17) 0.33786(10) 0.61101(9) 0.0216(3) Uani 1 1 d . . . . .
C7 C 1.14025(17) 0.41452(10) 0.28038(9) 0.0222(3) Uani 1 1 d . . . . .
H7 H 1.094284 0.430814 0.330007 0.027 Uiso 1 1 calc R U . . .
C41 C 0.03950(18) 0.21529(10) 0.64362(9) 0.0254(3) Uani 1 1 d . . . . .
H41 H 0.024909 0.155702 0.649697 0.030 Uiso 1 1 calc R U . . .
C3 C 1.36222(18) 0.42893(10) 0.20212(9) 0.0241(3) Uani 1 1 d . . . . .
C19 C 0.79789(18) 0.25838(10) 0.14745(9) 0.0243(3) Uani 1 1 d . . . . .
C31 C 0.42210(16) 0.36125(9) 0.51520(9) 0.0199(3) Uani 1 1 d . . . . .
C26 C 0.33104(17) 0.23347(10) 0.29274(9) 0.0243(3) Uani 1 1 d . . . . .
H26 H 0.224401 0.207560 0.292089 0.029 Uiso 1 1 calc R U . . .
C35 C 0.45534(17) 0.44229(10) 0.66071(9) 0.0220(3) Uani 1 1 d . . . . .
C23 C 0.56359(17) 0.25185(10) 0.21971(9) 0.0231(3) Uani 1 1 d . . . . .
C25 C 0.40092(18) 0.21764(10) 0.22322(9) 0.0251(3) Uani 1 1 d . . . . .
H25 H 0.340839 0.182670 0.174776 0.030 Uiso 1 1 calc R U . . .
C21 C 0.80521(17) 0.34429(10) 0.28649(9) 0.0217(3) Uani 1 1 d . . . . .
H21 H 0.861542 0.385517 0.333181 0.026 Uiso 1 1 calc R U . . .
C20 C 0.88399(17) 0.31998(10) 0.21733(9) 0.0222(3) Uani 1 1 d . . . . .
C49 C -0.09562(17) 0.21369(10) 0.41494(9) 0.0256(3) Uani 1 1 d . . . . .
H49 H -0.189795 0.237011 0.412461 0.031 Uiso 1 1 calc R U . . .
C40 C -0.08216(17) 0.26344(10) 0.65684(9) 0.0226(3) Uani 1 1 d . . . . .
C50 C -0.10351(17) 0.12142(10) 0.40172(9) 0.0226(3) Uani 1 1 d . . . . .
C48 C 0.04592(17) 0.27235(10) 0.43162(9) 0.0241(3) Uani 1 1 d . . . . .
H48 H 0.046733 0.334791 0.439553 0.029 Uiso 1 1 calc R U . . .
C51 C 0.03768(18) 0.09139(10) 0.40998(10) 0.0261(3) Uani 1 1 d . . . . .
H51 H 0.036749 0.029180 0.403852 0.031 Uiso 1 1 calc R U . . .
C32 C 0.34286(16) 0.30030(10) 0.44213(9) 0.0208(3) Uani 1 1 d . . . . .
C42 C 0.18198(17) 0.25196(10) 0.62176(9) 0.0247(3) Uani 1 1 d . . . . .
H42 H 0.263240 0.217401 0.614067 0.030 Uiso 1 1 calc R U . . .
C27 C 0.41349(17) 0.28891(10) 0.36871(9) 0.0210(3) Uani 1 1 d . . . . .
C9 C 1.03087(19) 0.26202(11) 0.07293(9) 0.0260(3) Uani 1 1 d . . . . .
C52 C 0.17927(17) 0.14990(10) 0.42687(10) 0.0254(3) Uani 1 1 d . . . . .
H52 H 0.273320 0.126998 0.431679 0.031 Uiso 1 1 calc R U . . .
C24 C 0.63953(18) 0.22739(11) 0.15002(9) 0.0263(3) Uani 1 1 d . . . . .
H24 H 0.581576 0.188312 0.102685 0.032 Uiso 1 1 calc R U . . .
C5 C 1.12055(18) 0.32747(10) 0.14097(9) 0.0238(3) Uani 1 1 d . . . . .
C4 C 1.27488(18) 0.36612(11) 0.13659(9) 0.0263(3) Uani 1 1 d . . . . .
H4 H 1.321792 0.349053 0.087367 0.032 Uiso 1 1 calc R U . . .
C39 C -0.05530(18) 0.35018(11) 0.64590(10) 0.0286(4) Uani 1 1 d . . . . .
H39 H -0.136074 0.385060 0.654012 0.034 Uiso 1 1 calc R U . . .
C1 C 1.60065(18) 0.53578(11) 0.25935(10) 0.0283(4) Uani 1 1 d . . . . .
H1 H 1.700100 0.565814 0.251250 0.034 Uiso 1 1 calc R U . . .
C53 C -0.25685(18) 0.05370(11) 0.37735(10) 0.0282(4) Uani 1 1 d . . . . .
C14 C 0.87816(19) 0.22903(11) 0.07634(9) 0.0266(3) Uani 1 1 d . . . . .
C38 C 0.08585(18) 0.38641(11) 0.62357(10) 0.0278(4) Uani 1 1 d . . . . .
H38 H 0.100205 0.445646 0.616630 0.033 Uiso 1 1 calc R U . . .
C43 C -0.23967(18) 0.22638(11) 0.68255(10) 0.0295(4) Uani 1 1 d . . . . .
C2 C 1.51669(18) 0.47438(11) 0.19627(10) 0.0297(4) Uani 1 1 d . . . . .
H2 H 1.561247 0.460570 0.145978 0.036 Uiso 1 1 calc R U . . .
C55 C -0.39874(19) 0.09960(12) 0.37122(12) 0.0384(4) Uani 1 1 d . . . . .
H55A H -0.407088 0.140421 0.423793 0.058 Uiso 1 1 calc R U . . .
H55B H -0.493848 0.054109 0.356034 0.058 Uiso 1 1 calc R U . . .
H55C H -0.386054 0.133634 0.329906 0.058 Uiso 1 1 calc R U . . .
C46 C -0.2445(2) 0.13230(13) 0.69506(13) 0.0426(5) Uani 1 1 d . . . . .
H46A H -0.345850 0.111945 0.713169 0.064 Uiso 1 1 calc R U . . .
H46B H -0.160735 0.133582 0.736236 0.064 Uiso 1 1 calc R U . . .
H46C H -0.229836 0.091045 0.643787 0.064 Uiso 1 1 calc R U . . .
C45 C -0.3687(2) 0.22247(13) 0.61660(12) 0.0411(5) Uani 1 1 d . . . . .
H45A H -0.349351 0.182663 0.565482 0.062 Uiso 1 1 calc R U . . .
H45B H -0.369001 0.282776 0.609155 0.062 Uiso 1 1 calc R U . . .
H45C H -0.470293 0.199487 0.632947 0.062 Uiso 1 1 calc R U . . .
C15 C 0.8050(2) 0.07569(12) 0.01366(11) 0.0418(5) Uani 1 1 d . . . . .
H15A H 0.774917 0.065358 0.066287 0.050 Uiso 1 1 calc R U . . .
H15B H 0.914018 0.065742 0.007824 0.050 Uiso 1 1 calc R U . . .
C10 C 1.0698(2) 0.27009(14) -0.06130(11) 0.0415(5) Uani 1 1 d . . . . .
H10A H 1.094983 0.336326 -0.043249 0.050 Uiso 1 1 calc R U . . .
H10B H 0.956382 0.252790 -0.078400 0.050 Uiso 1 1 calc R U . . .
C54 C -0.2811(2) -0.00152(12) 0.44043(12) 0.0395(4) Uani 1 1 d . . . . .
H54A H -0.195124 -0.035074 0.441720 0.059 Uiso 1 1 calc R U . . .
H54B H -0.380486 -0.043518 0.425759 0.059 Uiso 1 1 calc R U . . .
H54C H -0.283127 0.038777 0.494083 0.059 Uiso 1 1 calc R U . . .
C17 C 0.7395(3) 0.01845(13) -0.13908(11) 0.0457(5) Uani 1 1 d . . . . .
H17A H 0.655494 -0.019358 -0.179821 0.055 Uiso 1 1 calc R U . . .
H17B H 0.744309 0.081228 -0.142478 0.055 Uiso 1 1 calc R U . . .
C56 C -0.2473(2) -0.00943(13) 0.29438(12) 0.0443(5) Uani 1 1 d . . . . .
H56A H -0.232313 0.025425 0.253784 0.066 Uiso 1 1 calc R U . . .
H56B H -0.344466 -0.053239 0.278884 0.066 Uiso 1 1 calc R U . . .
H56C H -0.158925 -0.040878 0.297364 0.066 Uiso 1 1 calc R U . . .
C16 C 0.6968(3) 0.01198(13) -0.05506(11) 0.0460(5) Uani 1 1 d . . . . .
H16A H 0.589097 0.024125 -0.048860 0.055 Uiso 1 1 calc R U . . .
H16B H 0.697149 -0.050116 -0.050761 0.055 Uiso 1 1 calc R U . . .
C44 C -0.2714(2) 0.28847(15) 0.76213(12) 0.0515(5) Uani 1 1 d . . . . .
H44A H -0.371268 0.263939 0.779223 0.077 Uiso 1 1 calc R U . . .
H44B H -0.276178 0.348074 0.753972 0.077 Uiso 1 1 calc R U . . .
H44C H -0.187112 0.293158 0.804121 0.077 Uiso 1 1 calc R U . . .
C18 C 0.8932(3) -0.01023(16) -0.16047(14) 0.0596(6) Uani 1 1 d . . . . .
H18A H 0.907844 -0.010113 -0.217064 0.089 Uiso 1 1 calc R U . . .
H18B H 0.892715 -0.070748 -0.153425 0.089 Uiso 1 1 calc R U . . .
H18C H 0.978874 0.031563 -0.124814 0.089 Uiso 1 1 calc R U . . .
C11 C 1.1596(3) 0.23772(18) -0.13126(13) 0.0611(6) Uani 1 1 d . . . . .
H11A H 1.130101 0.171630 -0.149000 0.073 Uiso 1 1 calc R U . . .
H11B H 1.124777 0.261752 -0.176534 0.073 Uiso 1 1 calc R U . . .
C12 C 1.3324(3) 0.2601(3) -0.1191(2) 0.0960(11) Uani 1 1 d . . . . .
H12A H 1.372955 0.256804 -0.172773 0.115 Uiso 1 1 calc R U . . .
H12B H 1.362150 0.322955 -0.086603 0.115 Uiso 1 1 calc R U . . .
C13 C 1.4102(4) 0.2034(3) -0.07902(19) 0.1011(11) Uani 1 1 d . . . . .
H13A H 1.384066 0.140955 -0.111046 0.152 Uiso 1 1 calc R U . . .
H13B H 1.375000 0.207901 -0.024703 0.152 Uiso 1 1 calc R U . . .
H13C H 1.523684 0.223286 -0.074489 0.152 Uiso 1 1 calc R U . . .
C58 C 0.8669(9) 0.4664(6) -0.0202(5) 0.0697(16) Uani 0.5 1 d . U P A -1
C57 C 0.6973(4) 0.4279(4) -0.0314(4) 0.103(2) Uani 0.5 1 d DG U P A -1
H57A H 0.679154 0.377225 -0.006420 0.154 Uiso 0.5 1 calc R U P A -1
H57B H 0.662996 0.407096 -0.089465 0.154 Uiso 0.5 1 calc R U P A -1
H57C H 0.638114 0.473840 -0.005583 0.154 Uiso 0.5 1 calc R U P A -1
C59 C 0.9534(6) 0.4846(4) 0.0561(3) 0.106(3) Uani 0.5 1 d DG U P A -1
H59 H 0.901736 0.471510 0.100650 0.127 Uiso 0.5 1 calc R U P A -1
C60 C 1.1104(6) 0.5207(5) 0.0678(4) 0.122(3) Uani 0.5 1 d DG U P A -1
H60 H 1.165624 0.532303 0.119838 0.146 Uiso 0.5 1 calc R U P A -1
C61 C 1.1874(4) 0.5402(5) 0.0031(4) 0.102(3) Uani 0.5 1 d DG U P A -1
H61 H 1.295596 0.565302 0.010651 0.123 Uiso 0.5 1 calc R U P A -1
C62 C 1.1060(4) 0.5228(4) -0.0723(4) 0.0678(16) Uani 0.5 1 d DG U P A -1
H62 H 1.158593 0.535745 -0.116720 0.081 Uiso 0.5 1 calc R U P A -1
C63 C 0.9486(4) 0.4868(3) -0.0836(3) 0.0471(11) Uani 0.5 1 d DG U P A -1
H63 H 0.894555 0.475591 -0.135857 0.057 Uiso 0.5 1 calc R U P A -1

loop_
_atom_site_aniso_label
_atom_site_aniso_U_11
_atom_site_aniso_U_22
_atom_site_aniso_U_33
_atom_site_aniso_U_23
_atom_site_aniso_U_13
_atom_site_aniso_U_12
O1 0.0313(6) 0.0310(6) 0.0210(6) -0.0021(5) -0.0010(5) -0.0007(5)
O2 0.0308(6) 0.0410(7) 0.0200(6) 0.0010(5) 0.0057(5) 0.0066(5)
C30 0.0157(7) 0.0193(7) 0.0241(8) 0.0071(6) 0.0014(6) 0.0020(6)
C28 0.0175(7) 0.0190(7) 0.0234(8) 0.0068(6) 0.0006(6) 0.0024(6)
C33 0.0152(7) 0.0219(8) 0.0247(8) 0.0052(6) 0.0023(6) -0.0004(6)
C8 0.0194(7) 0.0221(8) 0.0225(8) 0.0061(6) 0.0030(6) 0.0036(6)
C36 0.0158(7) 0.0204(8) 0.0265(8) 0.0076(6) 0.0025(6) 0.0022(6)
C29 0.0144(7) 0.0220(8) 0.0241(8) 0.0057(6) 0.0015(6) -0.0008(6)
C34 0.0176(7) 0.0206(8) 0.0241(8) 0.0063(6) 0.0028(6) 0.0033(6)
C22 0.0195(7) 0.0190(7) 0.0223(8) 0.0056(6) 0.0004(6) 0.0018(6)
C47 0.0187(7) 0.0224(8) 0.0213(7) 0.0053(6) 0.0008(6) -0.0008(6)
C6 0.0210(8) 0.0238(8) 0.0200(8) 0.0055(6) 0.0021(6) 0.0032(6)
C37 0.0165(7) 0.0250(8) 0.0218(8) 0.0048(6) 0.0030(6) 0.0008(6)
C7 0.0208(8) 0.0256(8) 0.0190(7) 0.0042(6) 0.0036(6) 0.0024(6)
C41 0.0227(8) 0.0236(8) 0.0316(9) 0.0106(7) 0.0046(6) 0.0024(6)
C3 0.0216(8) 0.0278(8) 0.0231(8) 0.0064(6) 0.0041(6) 0.0043(6)
C19 0.0242(8) 0.0255(8) 0.0213(8) 0.0042(6) 0.0004(6) 0.0015(6)
C31 0.0162(7) 0.0182(7) 0.0263(8) 0.0078(6) 0.0010(6) 0.0029(6)
C26 0.0176(7) 0.0241(8) 0.0290(8) 0.0058(7) -0.0001(6) -0.0011(6)
C35 0.0184(8) 0.0232(8) 0.0256(8) 0.0078(6) 0.0045(6) 0.0043(6)
C23 0.0218(8) 0.0227(8) 0.0232(8) 0.0057(6) -0.0006(6) 0.0002(6)
C25 0.0218(8) 0.0244(8) 0.0242(8) 0.0023(6) -0.0044(6) -0.0022(6)
C21 0.0198(8) 0.0217(8) 0.0205(7) 0.0027(6) -0.0010(6) -0.0009(6)
C20 0.0216(8) 0.0238(8) 0.0203(8) 0.0054(6) 0.0015(6) 0.0018(6)
C49 0.0172(8) 0.0273(8) 0.0329(9) 0.0095(7) 0.0004(6) 0.0032(6)
C40 0.0175(7) 0.0259(8) 0.0237(8) 0.0063(6) 0.0037(6) 0.0007(6)
C50 0.0178(7) 0.0236(8) 0.0250(8) 0.0060(6) 0.0009(6) -0.0002(6)
C48 0.0217(8) 0.0202(8) 0.0301(8) 0.0071(6) 0.0000(6) 0.0019(6)
C51 0.0230(8) 0.0187(8) 0.0355(9) 0.0063(7) 0.0025(7) 0.0011(6)
C32 0.0161(7) 0.0197(7) 0.0268(8) 0.0068(6) 0.0006(6) 0.0022(6)
C42 0.0193(8) 0.0263(8) 0.0306(8) 0.0089(7) 0.0055(6) 0.0065(6)
C27 0.0173(7) 0.0192(7) 0.0255(8) 0.0054(6) -0.0007(6) 0.0013(6)
C9 0.0284(8) 0.0298(9) 0.0188(8) 0.0030(6) 0.0051(6) 0.0063(7)
C52 0.0175(8) 0.0256(8) 0.0334(9) 0.0074(7) 0.0019(6) 0.0047(6)
C24 0.0248(8) 0.0277(8) 0.0214(8) 0.0019(6) -0.0021(6) -0.0022(6)
C5 0.0225(8) 0.0267(8) 0.0216(8) 0.0053(6) 0.0025(6) 0.0036(6)
C4 0.0262(8) 0.0321(9) 0.0196(8) 0.0043(7) 0.0059(6) 0.0049(7)
C39 0.0196(8) 0.0278(9) 0.0396(9) 0.0084(7) 0.0073(7) 0.0064(6)
C1 0.0195(8) 0.0352(9) 0.0286(9) 0.0074(7) 0.0065(6) 0.0000(7)
C53 0.0188(8) 0.0255(8) 0.0368(9) 0.0056(7) -0.0007(7) -0.0019(6)
C14 0.0278(8) 0.0281(9) 0.0194(8) -0.0002(6) -0.0005(6) 0.0021(7)
C38 0.0226(8) 0.0217(8) 0.0403(9) 0.0105(7) 0.0067(7) 0.0021(6)
C43 0.0190(8) 0.0347(9) 0.0353(9) 0.0111(7) 0.0073(7) 0.0012(7)
C2 0.0237(8) 0.0394(10) 0.0246(8) 0.0061(7) 0.0086(6) 0.0025(7)
C55 0.0194(8) 0.0344(10) 0.0567(12) 0.0089(9) -0.0041(8) -0.0029(7)
C46 0.0260(9) 0.0477(11) 0.0614(13) 0.0307(10) 0.0128(8) -0.0011(8)
C45 0.0215(9) 0.0382(10) 0.0625(13) 0.0162(9) -0.0011(8) -0.0019(7)
C15 0.0606(13) 0.0322(10) 0.0279(9) 0.0041(8) 0.0022(8) 0.0004(9)
C10 0.0444(11) 0.0552(12) 0.0276(9) 0.0140(9) 0.0089(8) 0.0096(9)
C54 0.0292(9) 0.0327(10) 0.0560(12) 0.0163(9) 0.0040(8) -0.0043(7)
C17 0.0659(14) 0.0344(10) 0.0297(10) -0.0001(8) 0.0009(9) 0.0009(9)
C56 0.0313(10) 0.0440(11) 0.0451(11) -0.0048(9) -0.0028(8) -0.0038(8)
C16 0.0569(13) 0.0352(11) 0.0353(10) -0.0002(8) 0.0064(9) -0.0100(9)
C44 0.0407(11) 0.0632(14) 0.0470(12) 0.0064(10) 0.0246(9) 0.0032(10)
C18 0.0662(15) 0.0560(14) 0.0475(13) 0.0040(10) 0.0155(11) -0.0058(11)
C11 0.0564(14) 0.0930(18) 0.0349(11) 0.0170(11) 0.0160(10) 0.0116(13)
C12 0.0623(17) 0.162(3) 0.093(2) 0.070(2) 0.0444(16) 0.0383(19)
C13 0.083(2) 0.165(3) 0.079(2) 0.044(2) 0.0342(17) 0.061(2)
C58 0.086(4) 0.054(4) 0.080(4) 0.020(3) 0.045(3) 0.030(3)
C57 0.089(4) 0.089(5) 0.121(6) 0.008(4) 0.039(4) 0.007(4)
C59 0.181(7) 0.088(7) 0.063(4) 0.009(4) 0.001(5) 0.087(6)
C60 0.187(7) 0.079(6) 0.089(4) -0.023(4) -0.035(5) 0.076(6)
C61 0.108(5) 0.052(4) 0.130(5) -0.013(4) -0.051(4) 0.035(4)
C62 0.051(2) 0.040(3) 0.109(4) 0.011(3) -0.007(2) 0.013(2)
C63 0.047(2) 0.035(3) 0.068(3) 0.022(2) 0.005(2) 0.0178(19)

loop_
_atom_type_symbol
_atom_type_description
_atom_type_scat_dispersion_real
_atom_type_scat_dispersion_imag
_atom_type_scat_source
C C 0.0181 0.0091 'International Tables Vol C Tables 4.2.6.8 and 6.1.1.4'
H H 0.0000 0.0000 'International Tables Vol C Tables 4.2.6.8 and 6.1.1.4'
O O 0.0492 0.0322 'International Tables Vol C Tables 4.2.6.8 and 6.1.1.4'

loop_
_geom_angle_atom_site_label_1
_geom_angle_atom_site_label_2
_geom_angle_atom_site_label_3
_geom_angle
_geom_angle_site_symmetry_1
_geom_angle_site_symmetry_3
_geom_angle_publ_flag
C14 O1 C15 112.16(12) . . ?
C9 O2 C10 113.35(13) . . ?
C33 C30 C31 120.88(13) . . ?
C29 C30 C33 118.04(13) . . ?
C29 C30 C31 121.06(13) . . ?
C29 C28 C22 122.18(13) . . ?
C29 C28 C27 117.51(13) . . ?
C27 C28 C22 120.26(13) . . ?
C30 C33 H33 118.6 . . ?
C34 C33 C30 122.90(13) . . ?
C34 C33 H33 118.6 . . ?
C7 C8 C34 122.30(13) . 2_766 ?
C7 C8 C3 118.06(13) . . ?
C3 C8 C34 119.63(13) . 2_766 ?
C31 C36 C37 123.07(13) . . ?
C35 C36 C37 115.77(13) . . ?
C35 C36 C31 121.16(13) . . ?
C30 C29 H29 118.6 . . ?
C28 C29 C30 122.72(13) . . ?
C28 C29 H29 118.6 . . ?
C33 C34 C8 122.08(13) . 2_766 ?
C33 C34 C35 117.78(13) . . ?
C35 C34 C8 120.15(13) . 2_766 ?
C23 C22 C28 119.46(13) . . ?
C21 C22 C28 122.44(13) . . ?
C21 C22 C23 118.05(13) . . ?
C48 C47 C32 123.20(13) . . ?
C48 C47 C52 117.34(13) . . ?
C52 C47 C32 118.97(13) . . ?
C7 C6 C20 122.47(13) . . ?
C7 C6 C5 118.08(13) . . ?
C5 C6 C20 119.45(13) . . ?
C42 C37 C36 121.66(13) . . ?
C42 C37 C38 117.51(13) . . ?
C38 C37 C36 120.59(13) . . ?
C8 C7 C6 123.19(14) . . ?
C8 C7 H7 118.4 . . ?
C6 C7 H7 118.4 . . ?
C40 C41 H41 119.2 . . ?
C40 C41 C42 121.70(14) . . ?
C42 C41 H41 119.2 . . ?
C8 C3 C2 118.17(14) . . ?
C4 C3 C8 119.36(14) . . ?
C4 C3 C2 122.44(14) . . ?
C20 C19 C14 118.96(14) . . ?
C24 C19 C20 119.18(14) . . ?
C24 C19 C14 121.85(14) . . ?
C36 C31 C30 116.42(13) . . ?
C36 C31 C32 127.12(13) . . ?
C32 C31 C30 116.46(13) . . ?
C25 C26 H26 118.9 . . ?
C25 C26 C27 122.13(14) . . ?
C27 C26 H26 118.9 . . ?
C36 C35 C34 120.83(13) . . ?
C36 C35 C1 122.28(13) . 2_766 ?
C34 C35 C1 116.88(13) . 2_766 ?
C22 C23 C25 118.36(13) . . ?
C24 C23 C22 119.52(14) . . ?
C24 C23 C25 122.11(14) . . ?
C26 C25 C23 122.33(14) . . ?
C26 C25 H25 118.8 . . ?
C23 C25 H25 118.8 . . ?
C22 C21 H21 118.3 . . ?
C22 C21 C20 123.30(14) . . ?
C20 C21 H21 118.3 . . ?
C19 C20 C6 119.42(13) . . ?
C21 C20 C6 122.76(13) . . ?
C21 C20 C19 117.82(13) . . ?
C50 C49 H49 119.1 . . ?
C48 C49 H49 119.1 . . ?
C48 C49 C50 121.75(14) . . ?
C41 C40 C39 116.80(13) . . ?
C41 C40 C43 123.44(14) . . ?
C39 C40 C43 119.77(14) . . ?
C49 C50 C51 116.61(13) . . ?
C49 C50 C53 123.36(13) . . ?
C51 C50 C53 120.02(13) . . ?
C47 C48 H48 119.3 . . ?
C49 C48 C47 121.32(14) . . ?
C49 C48 H48 119.3 . . ?
C50 C51 H51 119.2 . . ?
C52 C51 C50 121.69(14) . . ?
C52 C51 H51 119.2 . . ?
C31 C32 C47 124.78(13) . . ?
C27 C32 C47 114.49(13) . . ?
C27 C32 C31 120.68(13) . . ?
C37 C42 C41 121.16(14) . . ?
C37 C42 H42 119.4 . . ?
C41 C42 H42 119.4 . . ?
C28 C27 C26 116.86(13) . . ?
C32 C27 C28 121.37(13) . . ?
C32 C27 C26 121.77(13) . . ?
O2 C9 C5 117.58(13) . . ?
C14 C9 O2 121.24(14) . . ?
C14 C9 C5 121.15(14) . . ?
C47 C52 H52 119.4 . . ?
C51 C52 C47 121.20(14) . . ?
C51 C52 H52 119.4 . . ?
C19 C24 H24 119.0 . . ?
C23 C24 C19 122.06(14) . . ?
C23 C24 H24 119.0 . . ?
C6 C5 C9 119.20(14) . . ?
C4 C5 C6 119.01(14) . . ?
C4 C5 C9 121.77(13) . . ?
C3 C4 C5 122.04(14) . . ?
C3 C4 H4 119.0 . . ?
C5 C4 H4 119.0 . . ?
C40 C39 H39 119.2 . . ?
C38 C39 C40 121.52(14) . . ?
C38 C39 H39 119.2 . . ?
C35 C1 H1 118.8 2_766 . ?
C2 C1 C35 122.34(14) . 2_766 ?
C2 C1 H1 118.8 . . ?
C55 C53 C50 112.20(13) . . ?
C55 C53 C54 108.72(14) . . ?
C54 C53 C50 109.46(13) . . ?
C56 C53 C50 109.20(13) . . ?
C56 C53 C55 108.11(14) . . ?
C56 C53 C54 109.09(15) . . ?
O1 C14 C19 117.60(13) . . ?
C9 C14 O1 120.74(14) . . ?
C9 C14 C19 121.66(14) . . ?
C37 C38 H38 119.3 . . ?
C39 C38 C37 121.30(15) . . ?
C39 C38 H38 119.3 . . ?
C40 C43 C45 108.95(13) . . ?
C40 C43 C44 109.53(14) . . ?
C46 C43 C40 112.15(13) . . ?
C46 C43 C45 108.64(14) . . ?
C46 C43 C44 108.52(15) . . ?
C44 C43 C45 108.99(15) . . ?
C3 C2 H2 118.7 . . ?
C1 C2 C3 122.51(14) . . ?
C1 C2 H2 118.7 . . ?
C53 C55 H55A 109.5 . . ?
C53 C55 H55B 109.5 . . ?
C53 C55 H55C 109.5 . . ?
H55A C55 H55B 109.5 . . ?
H55A C55 H55C 109.5 . . ?
H55B C55 H55C 109.5 . . ?
C43 C46 H46A 109.5 . . ?
C43 C46 H46B 109.5 . . ?
C43 C46 H46C 109.5 . . ?
H46A C46 H46B 109.5 . . ?
H46A C46 H46C 109.5 . . ?
H46B C46 H46C 109.5 . . ?
C43 C45 H45A 109.5 . . ?
C43 C45 H45B 109.5 . . ?
C43 C45 H45C 109.5 . . ?
H45A C45 H45B 109.5 . . ?
H45A C45 H45C 109.5 . . ?
H45B C45 H45C 109.5 . . ?
O1 C15 H15A 110.0 . . ?
O1 C15 H15B 110.0 . . ?
O1 C15 C16 108.27(15) . . ?
H15A C15 H15B 108.4 . . ?
C16 C15 H15A 110.0 . . ?
C16 C15 H15B 110.0 . . ?
O2 C10 H10A 109.5 . . ?
O2 C10 H10B 109.5 . . ?
O2 C10 C11 110.68(17) . . ?
H10A C10 H10B 108.1 . . ?
C11 C10 H10A 109.5 . . ?
C11 C10 H10B 109.5 . . ?
C53 C54 H54A 109.5 . . ?
C53 C54 H54B 109.5 . . ?
C53 C54 H54C 109.5 . . ?
H54A C54 H54B 109.5 . . ?
H54A C54 H54C 109.5 . . ?
H54B C54 H54C 109.5 . . ?
H17A C17 H17B 107.6 . . ?
C16 C17 H17A 108.7 . . ?
C16 C17 H17B 108.7 . . ?
C18 C17 H17A 108.7 . . ?
C18 C17 H17B 108.7 . . ?
C18 C17 C16 114.07(18) . . ?
C53 C56 H56A 109.5 . . ?
C53 C56 H56B 109.5 . . ?
C53 C56 H56C 109.5 . . ?
H56A C56 H56B 109.5 . . ?
H56A C56 H56C 109.5 . . ?
H56B C56 H56C 109.5 . . ?
C15 C16 C17 114.18(16) . . ?
C15 C16 H16A 108.7 . . ?
C15 C16 H16B 108.7 . . ?
C17 C16 H16A 108.7 . . ?
C17 C16 H16B 108.7 . . ?
H16A C16 H16B 107.6 . . ?
C43 C44 H44A 109.5 . . ?
C43 C44 H44B 109.5 . . ?
C43 C44 H44C 109.5 . . ?
H44A C44 H44B 109.5 . . ?
H44A C44 H44C 109.5 . . ?
H44B C44 H44C 109.5 . . ?
C17 C18 H18A 109.5 . . ?
C17 C18 H18B 109.5 . . ?
C17 C18 H18C 109.5 . . ?
H18A C18 H18B 109.5 . . ?
H18A C18 H18C 109.5 . . ?
H18B C18 H18C 109.5 . . ?
C10 C11 H11A 107.8 . . ?
C10 C11 H11B 107.8 . . ?
H11A C11 H11B 107.1 . . ?
C12 C11 C10 118.0(2) . . ?
C12 C11 H11A 107.8 . . ?
C12 C11 H11B 107.8 . . ?
C11 C12 H12A 108.3 . . ?
C11 C12 H12B 108.3 . . ?
H12A C12 H12B 107.4 . . ?
C13 C12 C11 116.0(3) . . ?
C13 C12 H12A 108.3 . . ?
C13 C12 H12B 108.3 . . ?
C12 C13 H13A 109.5 . . ?
C12 C13 H13B 109.5 . . ?
C12 C13 H13C 109.5 . . ?
H13A C13 H13B 109.5 . . ?
H13A C13 H13C 109.5 . . ?
H13B C13 H13C 109.5 . . ?
C59 C58 C57 121.1(5) . . ?
C63 C58 C57 122.3(5) . . ?
C63 C58 C59 116.6(5) . . ?
C58 C57 H57A 109.5 . . ?
C58 C57 H57B 109.5 . . ?
C58 C57 H57C 109.5 . . ?
H57A C57 H57B 109.5 . . ?
H57A C57 H57C 109.5 . . ?
H57B C57 H57C 109.5 . . ?
C58 C59 H59 119.0 . . ?
C60 C59 C58 122.1(3) . . ?
C60 C59 H59 119.0 . . ?
C59 C60 H60 120.2 . . ?
C59 C60 C61 119.5 . . ?
C61 C60 H60 120.2 . . ?
C60 C61 H61 120.2 . . ?
C62 C61 C60 119.7 . . ?
C62 C61 H61 120.2 . . ?
C61 C62 H62 119.8 . . ?
C63 C62 C61 120.4 . . ?
C63 C62 H62 119.8 . . ?
C58 C63 H63 119.1 . . ?
C62 C63 C58 121.7(3) . . ?
C62 C63 H63 119.1 . . ?

loop_
_geom_bond_atom_site_label_1
_geom_bond_atom_site_label_2
_geom_bond_distance
_geom_bond_site_symmetry_2
_geom_bond_publ_flag
O1 C14 1.3821(18) . ?
O1 C15 1.442(2) . ?
O2 C9 1.3797(18) . ?
O2 C10 1.445(2) . ?
C30 C33 1.404(2) . ?
C30 C29 1.404(2) . ?
C30 C31 1.4414(19) . ?
C28 C29 1.375(2) . ?
C28 C22 1.467(2) . ?
C28 C27 1.4381(19) . ?
C33 H33 0.9500 . ?
C33 C34 1.372(2) . ?
C8 C34 1.466(2) 2_766 ?
C8 C7 1.393(2) . ?
C8 C3 1.422(2) . ?
C36 C37 1.4985(19) . ?
C36 C31 1.437(2) . ?
C36 C35 1.407(2) . ?
C29 H29 0.9500 . ?
C34 C35 1.442(2) . ?
C22 C23 1.418(2) . ?
C22 C21 1.392(2) . ?
C47 C48 1.386(2) . ?
C47 C32 1.5010(19) . ?
C47 C52 1.393(2) . ?
C6 C7 1.395(2) . ?
C6 C20 1.459(2) . ?
C6 C5 1.426(2) . ?
C37 C42 1.382(2) . ?
C37 C38 1.392(2) . ?
C7 H7 0.9500 . ?
C41 H41 0.9500 . ?
C41 C40 1.388(2) . ?
C41 C42 1.389(2) . ?
C3 C4 1.392(2) . ?
C3 C2 1.437(2) . ?
C19 C20 1.427(2) . ?
C19 C24 1.393(2) . ?
C19 C14 1.444(2) . ?
C31 C32 1.438(2) . ?
C26 H26 0.9500 . ?
C26 C25 1.347(2) . ?
C26 C27 1.453(2) . ?
C35 C1 1.451(2) 2_766 ?
C23 C25 1.441(2) . ?
C23 C24 1.390(2) . ?
C25 H25 0.9500 . ?
C21 H21 0.9500 . ?
C21 C20 1.397(2) . ?
C49 H49 0.9500 . ?
C49 C50 1.393(2) . ?
C49 C48 1.385(2) . ?
C40 C39 1.396(2) . ?
C40 C43 1.529(2) . ?
C50 C51 1.393(2) . ?
C50 C53 1.535(2) . ?
C48 H48 0.9500 . ?
C51 H51 0.9500 . ?
C51 C52 1.385(2) . ?
C32 C27 1.407(2) . ?
C42 H42 0.9500 . ?
C9 C5 1.444(2) . ?
C9 C14 1.356(2) . ?
C52 H52 0.9500 . ?
C24 H24 0.9500 . ?
C5 C4 1.396(2) . ?
C4 H4 0.9500 . ?
C39 H39 0.9500 . ?
C39 C38 1.380(2) . ?
C1 H1 0.9500 . ?
C1 C2 1.346(2) . ?
C53 C55 1.532(2) . ?
C53 C54 1.535(2) . ?
C53 C56 1.531(2) . ?
C38 H38 0.9500 . ?
C43 C46 1.529(2) . ?
C43 C45 1.531(2) . ?
C43 C44 1.531(3) . ?
C2 H2 0.9500 . ?
C55 H55A 0.9800 . ?
C55 H55B 0.9800 . ?
C55 H55C 0.9800 . ?
C46 H46A 0.9800 . ?
C46 H46B 0.9800 . ?
C46 H46C 0.9800 . ?
C45 H45A 0.9800 . ?
C45 H45B 0.9800 . ?
C45 H45C 0.9800 . ?
C15 H15A 0.9900 . ?
C15 H15B 0.9900 . ?
C15 C16 1.510(2) . ?
C10 H10A 0.9900 . ?
C10 H10B 0.9900 . ?
C10 C11 1.488(3) . ?
C54 H54A 0.9800 . ?
C54 H54B 0.9800 . ?
C54 H54C 0.9800 . ?
C17 H17A 0.9900 . ?
C17 H17B 0.9900 . ?
C17 C16 1.521(3) . ?
C17 C18 1.509(3) . ?
C56 H56A 0.9800 . ?
C56 H56B 0.9800 . ?
C56 H56C 0.9800 . ?
C16 H16A 0.9900 . ?
C16 H16B 0.9900 . ?
C44 H44A 0.9800 . ?
C44 H44B 0.9800 . ?
C44 H44C 0.9800 . ?
C18 H18A 0.9800 . ?
C18 H18B 0.9800 . ?
C18 H18C 0.9800 . ?
C11 H11A 0.9900 . ?
C11 H11B 0.9900 . ?
C11 C12 1.480(3) . ?
C12 H12A 0.9900 . ?
C12 H12B 0.9900 . ?
C12 C13 1.463(4) . ?
C13 H13A 0.9800 . ?
C13 H13B 0.9800 . ?
C13 H13C 0.9800 . ?
C58 C57 1.486(7) . ?
C58 C59 1.412(8) . ?
C58 C63 1.395(7) . ?
C57 H57A 0.9800 . ?
C57 H57B 0.9800 . ?
C57 H57C 0.9800 . ?
C59 H59 0.9500 . ?
C59 C60 1.3776 . ?
C60 H60 0.9500 . ?
C60 C61 1.3897 . ?
C61 H61 0.9500 . ?
C61 C62 1.3814 . ?
C62 H62 0.9500 . ?
C62 C63 1.3802 . ?
C63 H63 0.9500 . ?

loop_
_geom_torsion_atom_site_label_1
_geom_torsion_atom_site_label_2
_geom_torsion_atom_site_label_3
_geom_torsion_atom_site_label_4
_geom_torsion
_geom_torsion_site_symmetry_1
_geom_torsion_site_symmetry_2
_geom_torsion_site_symmetry_3
_geom_torsion_site_symmetry_4
_geom_torsion_publ_flag
O1 C15 C16 C17 63.3(2) . . . . ?
O2 C9 C5 C6 -175.31(13) . . . . ?
O2 C9 C5 C4 5.9(2) . . . . ?
O2 C9 C14 O1 -1.7(2) . . . . ?
O2 C9 C14 C19 178.79(14) . . . . ?
O2 C10 C11 C12 -61.6(3) . . . . ?
C30 C33 C34 C8 177.90(14) . . . 2_766 ?
C30 C33 C34 C35 -2.1(2) . . . . ?
C30 C31 C32 C47 176.46(13) . . . . ?
C30 C31 C32 C27 -0.9(2) . . . . ?
C28 C22 C23 C25 2.7(2) . . . . ?
C28 C22 C23 C24 -176.28(14) . . . . ?
C28 C22 C21 C20 175.59(14) . . . . ?
C33 C30 C29 C28 179.42(14) . . . . ?
C33 C30 C31 C36 -0.1(2) . . . . ?
C33 C30 C31 C32 179.84(13) . . . . ?
C33 C34 C35 C36 1.8(2) . . . . ?
C33 C34 C35 C1 -178.06(14) . . . 2_766 ?
C8 C34 C35 C36 -178.23(14) 2_766 . . . ?
C8 C34 C35 C1 1.9(2) 2_766 . . 2_766 ?
C8 C3 C4 C5 3.2(2) . . . . ?
C8 C3 C2 C1 1.2(2) . . . . ?
C36 C37 C42 C41 175.02(14) . . . . ?
C36 C37 C38 C39 -174.58(15) . . . . ?
C36 C31 C32 C47 -3.6(2) . . . . ?
C36 C31 C32 C27 179.08(14) . . . . ?
C29 C30 C33 C34 -176.99(14) . . . . ?
C29 C30 C31 C36 178.14(13) . . . . ?
C29 C30 C31 C32 -1.9(2) . . . . ?
C29 C28 C22 C23 -177.96(14) . . . . ?
C29 C28 C22 C21 4.5(2) . . . . ?
C29 C28 C27 C26 174.16(13) . . . . ?
C29 C28 C27 C32 -5.2(2) . . . . ?
C34 C8 C7 C6 -179.14(14) 2_766 . . . ?
C34 C8 C3 C4 176.18(14) 2_766 . . . ?
C34 C8 C3 C2 -5.7(2) 2_766 . . . ?
C22 C28 C29 C30 -175.29(13) . . . . ?
C22 C28 C27 C26 -8.1(2) . . . . ?
C22 C28 C27 C32 172.53(13) . . . . ?
C22 C23 C25 C26 -6.1(2) . . . . ?
C22 C23 C24 C19 0.9(2) . . . . ?
C22 C21 C20 C6 -179.55(14) . . . . ?
C22 C21 C20 C19 0.3(2) . . . . ?
C47 C32 C27 C28 -173.10(13) . . . . ?
C47 C32 C27 C26 7.6(2) . . . . ?
C6 C5 C4 C3 1.5(2) . . . . ?
C37 C36 C31 C30 -179.66(13) . . . . ?
C37 C36 C31 C32 0.4(2) . . . . ?
C37 C36 C35 C34 178.87(13) . . . . ?
C37 C36 C35 C1 -1.3(2) . . . 2_766 ?
C7 C8 C3 C4 -4.8(2) . . . . ?
C7 C8 C3 C2 173.35(14) . . . . ?
C7 C6 C20 C19 -179.48(14) . . . . ?
C7 C6 C20 C21 0.4(2) . . . . ?
C7 C6 C5 C9 176.76(14) . . . . ?
C7 C6 C5 C4 -4.4(2) . . . . ?
C41 C40 C39 C38 -0.4(2) . . . . ?
C41 C40 C43 C46 2.2(2) . . . . ?
C41 C40 C43 C45 -118.07(17) . . . . ?
C41 C40 C43 C44 122.79(18) . . . . ?
C3 C8 C7 C6 1.9(2) . . . . ?
C31 C30 C33 C34 1.3(2) . . . . ?
C31 C30 C29 C28 1.1(2) . . . . ?
C31 C36 C37 C42 78.77(19) . . . . ?
C31 C36 C37 C38 -106.90(18) . . . . ?
C31 C36 C35 C34 -0.6(2) . . . . ?
C31 C36 C35 C1 179.16(14) . . . 2_766 ?
C31 C32 C27 C28 4.5(2) . . . . ?
C31 C32 C27 C26 -174.85(13) . . . . ?
C35 C36 C37 C42 -100.73(17) . . . . ?
C35 C36 C37 C38 73.60(19) . . . . ?
C35 C36 C31 C30 -0.2(2) . . . . ?
C35 C36 C31 C32 179.88(14) . . . . ?
C35 C1 C2 C3 3.0(3) 2_766 . . . ?
C23 C22 C21 C20 -2.0(2) . . . . ?
C25 C26 C27 C28 4.9(2) . . . . ?
C25 C26 C27 C32 -175.70(14) . . . . ?
C25 C23 C24 C19 -178.03(15) . . . . ?
C21 C22 C23 C25 -179.69(14) . . . . ?
C21 C22 C23 C24 1.4(2) . . . . ?
C20 C6 C7 C8 -176.94(14) . . . . ?
C20 C6 C5 C9 -3.5(2) . . . . ?
C20 C6 C5 C4 175.27(14) . . . . ?
C20 C19 C24 C23 -2.5(2) . . . . ?
C20 C19 C14 O1 177.00(14) . . . . ?
C20 C19 C14 C9 -3.5(2) . . . . ?
C49 C50 C51 C52 -2.8(2) . . . . ?
C49 C50 C53 C55 -1.2(2) . . . . ?
C49 C50 C53 C54 -122.01(17) . . . . ?
C49 C50 C53 C56 118.63(17) . . . . ?
C40 C41 C42 C37 -1.0(2) . . . . ?
C40 C39 C38 C37 0.0(3) . . . . ?
C50 C49 C48 C47 -0.9(2) . . . . ?
C50 C51 C52 C47 0.5(2) . . . . ?
C48 C47 C32 C31 81.2(2) . . . . ?
C48 C47 C32 C27 -101.36(17) . . . . ?
C48 C47 C52 C51 1.7(2) . . . . ?
C48 C49 C50 C51 3.0(2) . . . . ?
C48 C49 C50 C53 -175.65(15) . . . . ?
C51 C50 C53 C55 -179.83(15) . . . . ?
C51 C50 C53 C54 59.38(19) . . . . ?
C51 C50 C53 C56 -60.0(2) . . . . ?
C32 C47 C48 C49 170.33(14) . . . . ?
C32 C47 C52 C51 -170.49(14) . . . . ?
C42 C37 C38 C39 0.0(2) . . . . ?
C42 C41 C40 C39 0.9(2) . . . . ?
C42 C41 C40 C43 -178.77(15) . . . . ?
C27 C28 C29 C30 2.4(2) . . . . ?
C27 C28 C22 C23 4.4(2) . . . . ?
C27 C28 C22 C21 -173.10(14) . . . . ?
C27 C26 C25 C23 2.2(2) . . . . ?
C9 O2 C10 C11 178.24(16) . . . . ?
C9 C5 C4 C3 -179.67(15) . . . . ?
C52 C47 C48 C49 -1.5(2) . . . . ?
C52 C47 C32 C31 -107.07(17) . . . . ?
C52 C47 C32 C27 70.39(18) . . . . ?
C24 C19 C20 C6 -178.20(14) . . . . ?
C24 C19 C20 C21 1.9(2) . . . . ?
C24 C19 C14 O1 -2.2(2) . . . . ?
C24 C19 C14 C9 177.37(16) . . . . ?
C24 C23 C25 C26 172.82(15) . . . . ?
C5 C6 C7 C8 2.7(2) . . . . ?
C5 C6 C20 C19 0.8(2) . . . . ?
C5 C6 C20 C21 -179.28(14) . . . . ?
C5 C9 C14 O1 -179.75(14) . . . . ?
C5 C9 C14 C19 0.7(2) . . . . ?
C4 C3 C2 C1 179.32(16) . . . . ?
C39 C40 C43 C46 -177.46(15) . . . . ?
C39 C40 C43 C45 62.22(19) . . . . ?
C39 C40 C43 C44 -56.9(2) . . . . ?
C53 C50 C51 C52 175.90(14) . . . . ?
C14 O1 C15 C16 174.50(14) . . . . ?
C14 C19 C20 C6 2.6(2) . . . . ?
C14 C19 C20 C21 -177.27(14) . . . . ?
C14 C19 C24 C23 176.61(15) . . . . ?
C14 C9 C5 C6 2.8(2) . . . . ?
C14 C9 C5 C4 -175.96(15) . . . . ?
C38 C37 C42 C41 0.5(2) . . . . ?
C43 C40 C39 C38 179.29(15) . . . . ?
C2 C3 C4 C5 -174.92(15) . . . . ?
C15 O1 C14 C19 -91.93(17) . . . . ?
C15 O1 C14 C9 88.53(19) . . . . ?
C10 O2 C9 C5 -104.61(17) . . . . ?
C10 O2 C9 C14 77.3(2) . . . . ?
C10 C11 C12 C13 80.6(4) . . . . ?
C18 C17 C16 C15 65.9(2) . . . . ?
C58 C59 C60 C61 0.0(4) . . . . ?
C57 C58 C59 C60 -179.7(4) . . . . ?
C57 C58 C63 C62 179.8(4) . . . . ?
C59 C58 C63 C62 0.0(7) . . . . ?
C59 C60 C61 C62 -0.2 . . . . ?
C60 C61 C62 C63 0.4 . . . . ?
C61 C62 C63 C58 -0.3(4) . . . . ?
C63 C58 C59 C60 0.1(7) . . . . ?
